data_8100971
loop_
_publ_author_name
'Oesterreich, Kai'
'Spitzner, Dietrich'
'Oeckler, Oliver'
'Simon, Arndt'

_publ_section_title
;
Crystal structure of 3-hydroxy-8-methyltricyclo-[5.3.1.0^3,8^]undec-
5-en-2-one, C~12~H~16~O~2~
;
_journal_issue 2
_journal_name_full 'Zeitschrift f\"ur Kristallographie - New Crystal Structures'
_journal_page_first 293
_journal_page_last 294
_journal_volume 216
_journal_year 2001
_chemical_formula_sum 'C12 H16 O2'
_chemical_formula_weight 192.25
_space_group_IT_number 14
_symmetry_cell_setting monoclinic
_symmetry_space_group_name_Hall '-P 2ybc'
_symmetry_space_group_name_H-M 'P 1 21/c 1'
_cell_angle_alpha 90.00
_cell_angle_beta 149.49(3)
_cell_angle_gamma 90.00
_cell_formula_units_Z 4
_cell_length_a 12.476(3)
_cell_length_b 11.134(2)
_cell_length_c 14.100(3)
_cell_measurement_temperature 93(2)
_cell_volume 994.4(3)
_diffrn_ambient_temperature 93(2)
_exptl_crystal_density_diffrn 1.284
_cod_original_sg_symbol_H-M 'P 21/c'
_cod_database_code 8100971

loop_
_symmetry_equiv_pos_as_xyz
'x, y, z'
'-x, y+1/2, -z+1/2'
'-x, -y, -z'
'x, -y-1/2, z-1/2'

loop_
_atom_site_label
_atom_site_type_symbol
_atom_site_fract_x
_atom_site_fract_y
_atom_site_fract_z
_atom_site_U_iso_or_equiv
_atom_site_adp_type
_atom_site_occupancy
_atom_site_calc_flag
_atom_site_refinement_flags
_atom_site_disorder_assembly
_atom_site_disorder_group
O1 O 0.69298(15) 0.52105(9) 0.54466(13) 0.0225(2) Uani 1 d . . .
O2 O 0.44841(16) 0.69030(9) 0.47588(14) 0.0219(2) Uani 1 d . . .
H2 H 0.4223 0.6232 0.4805 0.033 Uiso 1 calc R . .
C1 C 0.7901(2) 0.71082(12) 0.55116(18) 0.0199(3) Uani 1 d . . .
H1 H 0.9287 0.6723 0.6416 0.024 Uiso 1 calc R . .
C2 C 0.6458(2) 0.62441(12) 0.49098(18) 0.0173(3) Uani 1 d . . .
C3 C 0.4354(2) 0.68093(12) 0.36517(18) 0.0168(3) Uani 1 d . . .
C4 C 0.2504(2) 0.60214(12) 0.19356(19) 0.0199(3) Uani 1 d . . .
H4A H 0.2797 0.5177 0.2334 0.024 Uiso 1 calc R . .
H4B H 0.1213 0.6278 0.1291 0.024 Uiso 1 calc R . .
C5 C 0.2137(2) 0.61029(13) 0.06042(18) 0.0211(3) Uani 1 d . . .
H5 H 0.1230 0.5534 -0.0380 0.025 Uiso 1 calc R . .
C6 C 0.3037(2) 0.69433(13) 0.07550(18) 0.0207(3) Uani 1 d . . .
H6 H 0.2748 0.6938 -0.0127 0.025 Uiso 1 calc R . .
C7 C 0.4487(2) 0.79029(12) 0.22380(18) 0.0182(3) Uani 1 d . . .
H7 H 0.4136 0.8678 0.1648 0.022 Uiso 1 calc R . .
C8 C 0.4226(2) 0.80776(12) 0.31233(18) 0.0176(3) Uani 1 d . . .
C9 C 0.6074(2) 0.88401(12) 0.49082(19) 0.0212(3) Uani 1 d . . .
H9A H 0.6140 0.9605 0.4602 0.025 Uiso 1 calc R . .
H9B H 0.5827 0.9033 0.5396 0.025 Uiso 1 calc R . .
C10 C 0.8191(2) 0.81719(13) 0.64209(19) 0.0241(3) Uani 1 d . . .
H10A H 0.8658 0.7873 0.7404 0.029 Uiso 1 calc R . .
H10B H 0.9283 0.8726 0.7007 0.029 Uiso 1 calc R . .
C11 C 0.6817(2) 0.75775(13) 0.37811(19) 0.0206(3) Uani 1 d . . .
H11A H 0.6859 0.6954 0.3313 0.025 Uiso 1 calc R . .
H11B H 0.7569 0.8297 0.4117 0.025 Uiso 1 calc R . .
C12 C 0.2145(2) 0.87086(13) 0.1767(2) 0.0235(3) Uani 1 d . . .
H12A H 0.0970 0.8256 0.0595 0.035 Uiso 1 calc R . .
H12B H 0.2164 0.9522 0.1517 0.035 Uiso 1 calc R . .
H12C H 0.1966 0.8752 0.2320 0.035 Uiso 1 calc R . .

loop_
_atom_site_aniso_label
_atom_site_aniso_U_11
_atom_site_aniso_U_22
_atom_site_aniso_U_33
_atom_site_aniso_U_23
_atom_site_aniso_U_13
_atom_site_aniso_U_12
O1 0.0262(5) 0.0201(5) 0.0239(5) 0.0044(4) 0.0220(5) 0.0047(4)
O2 0.0322(5) 0.0201(5) 0.0286(5) 0.0006(4) 0.0285(5) 0.0003(4)
C1 0.0144(6) 0.0211(7) 0.0177(6) 0.0015(5) 0.0129(5) 0.0016(5)
C2 0.0190(6) 0.0185(7) 0.0149(6) 0.0002(4) 0.0147(5) 0.0013(5)
C3 0.0195(6) 0.0177(6) 0.0187(6) 0.0004(5) 0.0173(6) 0.0004(5)
C4 0.0198(6) 0.0191(7) 0.0222(6) -0.0012(5) 0.0183(6) -0.0017(5)
C5 0.0168(6) 0.0231(7) 0.0161(6) -0.0017(5) 0.0131(6) -0.0004(5)
C6 0.0186(6) 0.0268(7) 0.0159(6) 0.0035(5) 0.0147(6) 0.0035(5)
C7 0.0198(6) 0.0179(6) 0.0197(6) 0.0035(5) 0.0174(6) 0.0017(5)
C8 0.0177(6) 0.0168(6) 0.0195(6) 0.0013(5) 0.0162(6) 0.0015(5)
C9 0.0228(6) 0.0166(6) 0.0228(6) -0.0020(5) 0.0194(6) -0.0012(5)
C10 0.0193(6) 0.0228(7) 0.0195(6) -0.0031(5) 0.0151(6) -0.0022(5)
C11 0.0191(6) 0.0224(7) 0.0233(7) 0.0018(5) 0.0187(6) 0.0004(5)
C12 0.0219(7) 0.0221(7) 0.0267(7) 0.0052(5) 0.0210(7) 0.0055(5)

loop_
_geom_bond_atom_site_label_1
_geom_bond_atom_site_label_2
_geom_bond_distance
_geom_bond_site_symmetry_2
_geom_bond_publ_flag
O1 C2 1.2149(17) . ?
O2 C3 1.4274(14) . ?
O2 H2 0.8400 . ?
C1 C2 1.5019(19) . ?
C1 C11 1.539(2) . ?
C1 C10 1.543(2) . ?
C1 H1 1.0000 . ?
C2 C3 1.5522(19) . ?
C3 C4 1.526(2) . ?
C3 C8 1.5394(18) . ?
C4 C5 1.5038(18) . ?
C4 H4A 0.9900 . ?
C4 H4B 0.9900 . ?
C5 C6 1.3305(19) . ?
C5 H5 0.9500 . ?
C6 C7 1.506(2) . ?
C6 H6 0.9500 . ?
C7 C8 1.5500(17) . ?
C7 C11 1.555(2) . ?
C7 H7 1.0000 . ?
C8 C12 1.529(2) . ?
C8 C9 1.540(2) . ?
C9 C10 1.540(2) . ?
C9 H9A 0.9900 . ?
C9 H9B 0.9900 . ?
C10 H10A 0.9900 . ?
C10 H10B 0.9900 . ?
C11 H11A 0.9900 . ?
C11 H11B 0.9900 . ?
C12 H12A 0.9800 . ?
C12 H12B 0.9800 . ?
C12 H12C 0.9800 . ?
